data_4030108
loop_
_publ_author_name
'Ch\'avez, Patricia'
'Ngov, Chheng'
'Fr\'emont, Pierre de'
'L\'ev\^eque, Patrick'
'Leclerc, Nicolas'

_publ_section_title
;
 Synthesis by Direct Arylation of Thiazole-Derivatives: Regioisomer
 Configurations-Optical Properties Relationship Investigation.
;
_journal_issue 21
_journal_name_full 'The Journal of organic chemistry'
_journal_page_first 10179
_journal_paper_doi 10.1021/jo501685t
_journal_volume 79
_journal_year 2014
_chemical_formula_moiety 'C12 H6 N4 S3'
_chemical_formula_sum 'C12 H6 N4 S3'
_chemical_formula_weight 302.39
_chemical_name_systematic
;
 ?
;
_space_group_IT_number 14
_symmetry_cell_setting monoclinic
_symmetry_space_group_name_Hall '-P 2ybc'
_symmetry_space_group_name_H-M 'P 1 21/c 1'
_atom_sites_solution_hydrogens geom
_atom_sites_solution_primary direct
_atom_sites_solution_secondary difmap
_audit_creation_method SHELXL-97
_cell_angle_alpha 90.00
_cell_angle_beta 97.009(6)
_cell_angle_gamma 90.00
_cell_formula_units_Z 4
_cell_length_a 8.274(2)
_cell_length_b 11.141(3)
_cell_length_c 12.659(4)
_cell_measurement_reflns_used 2279
_cell_measurement_temperature 173(2)
_cell_measurement_theta_max 28.02
_cell_measurement_theta_min 3.08
_cell_volume 1158.2(6)
_computing_cell_refinement 'Bruker SAINT'
_computing_data_collection 'Bruker APEX2'
_computing_data_reduction 'Bruker SAINT'
_computing_molecular_graphics 'Bruker SHELXTL'
_computing_publication_material 'Bruker SHELXTL'
_computing_structure_refinement 'SHELXL-97 (Sheldrick, 2008)'
_computing_structure_solution 'SHELXS-97 (Sheldrick 2008)'
_diffrn_ambient_temperature 173(2)
_diffrn_measured_fraction_theta_full 0.995
_diffrn_measured_fraction_theta_max 0.995
_diffrn_measurement_device_type 'Bruker APEX-II CCD'
_diffrn_measurement_method '\f and \w scans'
_diffrn_radiation_monochromator triumph
_diffrn_radiation_source 'sealed tube'
_diffrn_radiation_type MoK\a
_diffrn_radiation_wavelength 0.71073
_diffrn_reflns_av_R_equivalents 0.0466
_diffrn_reflns_av_unetI/netI 0.0594
_diffrn_reflns_limit_h_max 9
_diffrn_reflns_limit_h_min -10
_diffrn_reflns_limit_k_max 14
_diffrn_reflns_limit_k_min -10
_diffrn_reflns_limit_l_max 16
_diffrn_reflns_limit_l_min -16
_diffrn_reflns_number 7814
_diffrn_reflns_theta_full 28.05
_diffrn_reflns_theta_max 28.05
_diffrn_reflns_theta_min 2.44
_exptl_absorpt_coefficient_mu 0.627
_exptl_absorpt_correction_T_max 0.9876
_exptl_absorpt_correction_T_min 0.7875
_exptl_absorpt_correction_type multi-scan
_exptl_absorpt_process_details sadabs
_exptl_crystal_colour orange
_exptl_crystal_density_diffrn 1.734
_exptl_crystal_density_method 'not measured'
_exptl_crystal_description needle
_exptl_crystal_F_000 616
_exptl_crystal_size_max 0.40
_exptl_crystal_size_mid 0.05
_exptl_crystal_size_min 0.02
_refine_diff_density_max 0.889
_refine_diff_density_min -0.642
_refine_diff_density_rms 0.161
_refine_ls_extinction_method none
_refine_ls_goodness_of_fit_ref 1.099
_refine_ls_hydrogen_treatment constr
_refine_ls_matrix_type full
_refine_ls_number_parameters 172
_refine_ls_number_reflns 2792
_refine_ls_number_restraints 0
_refine_ls_restrained_S_all 1.099
_refine_ls_R_factor_all 0.0895
_refine_ls_R_factor_gt 0.0678
_refine_ls_shift/su_max 0.001
_refine_ls_shift/su_mean 0.000
_refine_ls_structure_factor_coef Fsqd
_refine_ls_weighting_details 'calc w=1/[\s^2^(Fo^2^)+(0.1308P)^2^+1.3368P] where P=(Fo^2^+2Fc^2^)/3'
_refine_ls_weighting_scheme calc
_refine_ls_wR_factor_gt 0.2003
_refine_ls_wR_factor_ref 0.2135
_reflns_number_gt 2119
_reflns_number_total 2792
_reflns_threshold_expression I>2\s(I)
_cod_data_source_file jo501685t_si_002.cif
_cod_data_source_block cphpc130805
_cod_depositor_comments
;
The following automatic conversions were performed:

'_symmetry_cell_setting' value 'Monoclinic' changed to 'monoclinic'
according to
/home/saulius/struct/COD-crude-data--automatic-downloads/rss-feeds/ACS/lib/dictionaries/cif_core.dic
dictionary named 'cif_core.dic' version 2.4.2 from 2011-04-26.

Automatic conversion script
Id: cif_fix_values 2827 2014-09-09 07:05:25Z andrius 

 Adding full bibliography for 4030107--4030108.cif.
;
_cod_original_cell_volume 1158.1(6)
_cod_original_sg_symbol_H-M 'P 21/c'
_cod_database_code 4030108

loop_
_symmetry_equiv_pos_as_xyz
'x, y, z'
'-x, y+1/2, -z+1/2'
'-x, -y, -z'
'x, -y-1/2, z-1/2'

loop_
_atom_site_label
_atom_site_type_symbol
_atom_site_fract_x
_atom_site_fract_y
_atom_site_fract_z
_atom_site_U_iso_or_equiv
_atom_site_adp_type
_atom_site_occupancy
_atom_site_symmetry_multiplicity
_atom_site_calc_flag
_atom_site_refinement_flags
C1 C 0.6775(5) 0.5726(4) 0.5071(4) 0.0214(9) Uani 1 1 d .
H1 H 0.7365 0.5100 0.4781 0.026 Uiso 1 1 calc R
C2 C 0.5888(5) 0.6854(3) 0.6328(3) 0.0149(8) Uani 1 1 d .
H2 H 0.5789 0.7113 0.7032 0.018 Uiso 1 1 calc R
C3 C 0.5057(5) 0.7408(3) 0.5402(3) 0.0130(7) Uani 1 1 d .
C4 C 0.3980(5) 0.8458(3) 0.5386(3) 0.0140(8) Uani 1 1 d .
C5 C 0.3323(5) 0.9040(3) 0.4422(3) 0.0137(8) Uani 1 1 d .
C6 C 0.2292(5) 1.0086(3) 0.4415(3) 0.0130(7) Uani 1 1 d .
C7 C 0.1907(5) 1.0586(3) 0.5395(3) 0.0144(8) Uani 1 1 d .
C8 C 0.2549(5) 0.9990(4) 0.6309(3) 0.0175(8) Uani 1 1 d .
H8 H 0.2305 1.0287 0.6975 0.021 Uiso 1 1 calc R
C9 C 0.3552(5) 0.8959(4) 0.6305(3) 0.0182(8) Uani 1 1 d .
H9 H 0.3946 0.8599 0.6967 0.022 Uiso 1 1 calc R
C10 C 0.0903(5) 1.1668(3) 0.5433(3) 0.0133(8) Uani 1 1 d .
C11 C 0.0113(4) 1.2370(3) 0.4578(3) 0.0137(8) Uani 1 1 d .
H11 H 0.0145 1.2191 0.3847 0.016 Uiso 1 1 calc R
C12 C -0.0529(6) 1.3421(4) 0.5984(4) 0.0240(10) Uani 1 1 d .
H12 H -0.1000 1.4049 0.6351 0.029 Uiso 1 1 calc R
N1 N 0.6852(5) 0.5900(3) 0.6095(3) 0.0246(8) Uani 1 1 d .
N2 N 0.3574(4) 0.8688(3) 0.3425(3) 0.0182(7) Uani 1 1 d .
N3 N 0.1789(4) 1.0492(3) 0.3434(3) 0.0178(7) Uani 1 1 d .
N4 N -0.0715(5) 1.3354(3) 0.4942(3) 0.0254(9) Uani 1 1 d .
S1 S 0.55570(14) 0.66824(10) 0.42844(9) 0.0212(3) Uani 1 1 d .
S2 S 0.25801(14) 0.96199(10) 0.26125(8) 0.0224(3) Uani 1 1 d .
S3 S 0.06008(15) 1.23183(10) 0.66365(9) 0.0250(3) Uani 1 1 d .

loop_
_atom_site_aniso_label
_atom_site_aniso_U_11
_atom_site_aniso_U_22
_atom_site_aniso_U_33
_atom_site_aniso_U_23
_atom_site_aniso_U_13
_atom_site_aniso_U_12
C1 0.022(2) 0.0171(19) 0.025(2) -0.0014(17) 0.0052(18) 0.0033(16)
C2 0.0126(17) 0.0130(16) 0.020(2) -0.0005(15) 0.0059(16) 0.0030(14)
C3 0.0106(17) 0.0162(17) 0.0127(18) -0.0018(14) 0.0033(15) -0.0027(14)
C4 0.0118(17) 0.0157(17) 0.0150(19) -0.0002(14) 0.0033(15) -0.0014(14)
C5 0.0140(18) 0.0137(17) 0.0140(19) -0.0028(14) 0.0042(15) -0.0018(14)
C6 0.0138(18) 0.0158(17) 0.0094(18) 0.0006(14) 0.0014(14) -0.0006(14)
C7 0.0127(17) 0.0158(18) 0.0150(19) -0.0022(15) 0.0027(15) -0.0014(14)
C8 0.020(2) 0.0208(19) 0.0124(19) -0.0035(16) 0.0037(16) 0.0015(16)
C9 0.023(2) 0.021(2) 0.011(2) -0.0008(15) 0.0023(17) -0.0003(16)
C10 0.0104(17) 0.0174(18) 0.0126(19) -0.0032(14) 0.0033(15) -0.0021(14)
C11 0.0075(16) 0.0103(16) 0.024(2) -0.0039(15) 0.0031(15) 0.0016(13)
C12 0.022(2) 0.021(2) 0.030(3) -0.0073(17) 0.0068(19) 0.0028(16)
N1 0.025(2) 0.0242(19) 0.025(2) 0.0042(15) 0.0028(17) 0.0054(15)
N2 0.0216(18) 0.0230(17) 0.0116(17) 0.0009(14) 0.0086(14) 0.0017(14)
N3 0.0189(17) 0.0223(17) 0.0130(17) 0.0015(14) 0.0053(14) 0.0011(14)
N4 0.0237(19) 0.0211(19) 0.032(2) 0.0001(15) 0.0067(17) 0.0063(14)
S1 0.0247(6) 0.0232(5) 0.0159(6) -0.0006(4) 0.0038(4) 0.0043(4)
S2 0.0309(6) 0.0274(6) 0.0097(5) 0.0029(4) 0.0060(4) 0.0084(4)
S3 0.0275(6) 0.0281(6) 0.0196(6) -0.0042(4) 0.0040(5) 0.0057(4)

loop_
_atom_type_symbol
_atom_type_description
_atom_type_scat_dispersion_real
_atom_type_scat_dispersion_imag
_atom_type_scat_source
C C 0.0033 0.0016 'International Tables Vol C Tables 4.2.6.8 and 6.1.1.4'
H H 0.0000 0.0000 'International Tables Vol C Tables 4.2.6.8 and 6.1.1.4'
N N 0.0061 0.0033 'International Tables Vol C Tables 4.2.6.8 and 6.1.1.4'
S S 0.1246 0.1234 'International Tables Vol C Tables 4.2.6.8 and 6.1.1.4'

loop_
_geom_angle_atom_site_label_1
_geom_angle_atom_site_label_2
_geom_angle_atom_site_label_3
_geom_angle
N1 C1 S1 116.2(3)
N1 C1 H1 121.9
S1 C1 H1 121.9
N1 C2 C3 113.0(4)
N1 C2 H2 123.5
C3 C2 H2 123.5
C2 C3 C4 126.0(4)
C2 C3 S1 109.4(3)
C4 C3 S1 124.6(3)
C9 C4 C5 115.3(4)
C9 C4 C3 122.0(4)
C5 C4 C3 122.7(4)
N2 C5 C4 125.2(4)
N2 C5 C6 112.6(4)
C4 C5 C6 122.2(3)
N3 C6 C7 126.6(4)
N3 C6 C5 113.2(3)
C7 C6 C5 120.2(3)
C8 C7 C6 115.8(3)
C8 C7 C10 121.8(4)
C6 C7 C10 122.4(4)
C7 C8 C9 123.5(4)
C7 C8 H8 118.3
C9 C8 H8 118.3
C4 C9 C8 122.9(4)
C4 C9 H9 118.5
C8 C9 H9 118.5
C11 C10 C7 129.3(4)
C11 C10 S3 109.7(3)
C7 C10 S3 121.0(3)
N4 C11 C10 112.1(4)
N4 C11 H11 124.0
C10 C11 H11 124.0
N4 C12 S3 116.0(3)
N4 C12 H12 122.0
S3 C12 H12 122.0
C1 N1 C2 111.5(4)
C5 N2 S2 106.4(3)
C6 N3 S2 106.8(3)
C12 N4 C11 111.9(4)
C1 S1 C3 89.9(2)
N2 S2 N3 101.02(18)
C12 S3 C10 90.3(2)

loop_
_geom_bond_atom_site_label_1
_geom_bond_atom_site_label_2
_geom_bond_distance
C1 N1 1.304(6)
C1 S1 1.702(4)
C1 H1 0.9500
C2 N1 1.382(5)
C2 C3 1.425(6)
C2 H2 0.9500
C3 C4 1.469(5)
C3 S1 1.723(4)
C4 C9 1.376(6)
C4 C5 1.430(6)
C5 N2 1.361(5)
C5 C6 1.444(5)
C6 N3 1.340(5)
C6 C7 1.430(5)
C7 C8 1.383(6)
C7 C10 1.468(5)
C8 C9 1.417(6)
C8 H8 0.9500
C9 H9 0.9500
C10 C11 1.428(5)
C10 S3 1.732(4)
C11 N4 1.400(5)
C11 H11 0.9500
C12 N4 1.311(6)
C12 S3 1.696(5)
C12 H12 0.9500
N2 S2 1.614(4)
N3 S2 1.619(4)

loop_
_geom_torsion_atom_site_label_1
_geom_torsion_atom_site_label_2
_geom_torsion_atom_site_label_3
_geom_torsion_atom_site_label_4
_geom_torsion
N1 C2 C3 C4 -178.3(4)
N1 C2 C3 S1 -0.1(4)
C2 C3 C4 C9 -5.8(6)
S1 C3 C4 C9 176.3(3)
C2 C3 C4 C5 173.3(4)
S1 C3 C4 C5 -4.6(5)
C9 C4 C5 N2 -179.3(4)
C3 C4 C5 N2 1.5(6)
C9 C4 C5 C6 0.5(6)
C3 C4 C5 C6 -178.7(4)
N2 C5 C6 N3 0.3(5)
C4 C5 C6 N3 -179.5(3)
N2 C5 C6 C7 -179.5(3)
C4 C5 C6 C7 0.7(6)
N3 C6 C7 C8 178.8(4)
C5 C6 C7 C8 -1.4(5)
N3 C6 C7 C10 -1.5(6)
C5 C6 C7 C10 178.3(3)
C6 C7 C8 C9 1.1(6)
C10 C7 C8 C9 -178.6(4)
C5 C4 C9 C8 -0.9(6)
C3 C4 C9 C8 178.3(4)
C7 C8 C9 C4 0.1(7)
C8 C7 C10 C11 -178.1(4)
C6 C7 C10 C11 2.3(6)
C8 C7 C10 S3 5.0(5)
C6 C7 C10 S3 -174.7(3)
C7 C10 C11 N4 -179.0(4)
S3 C10 C11 N4 -1.8(4)
S1 C1 N1 C2 0.3(5)
C3 C2 N1 C1 -0.1(5)
C4 C5 N2 S2 179.8(3)
C6 C5 N2 S2 0.0(4)
C7 C6 N3 S2 179.4(3)
C5 C6 N3 S2 -0.4(4)
S3 C12 N4 C11 -1.3(5)
C10 C11 N4 C12 2.0(5)
N1 C1 S1 C3 -0.4(4)
C2 C3 S1 C1 0.3(3)
C4 C3 S1 C1 178.4(4)
C5 N2 S2 N3 -0.3(3)
C6 N3 S2 N2 0.4(3)
N4 C12 S3 C10 0.2(4)
C11 C10 S3 C12 0.9(3)
C7 C10 S3 C12 178.4(3)
